data_2017124
loop_
_publ_author_name
'Jennene Boukharrata, Nefla'
'Thomas, Philippe'
'Laval, Jean-Paul'

_publ_section_title
;
 GeTe~2~O~6~, a germanium tellurate(IV) with an open framework
;
_journal_coeditor_code SQ3186
_journal_issue 5
_journal_name_full 'Acta Crystallographica Section C'
_journal_page_first i23
_journal_page_last i26
_journal_paper_doi 10.1107/S0108270109010488
_journal_volume 65
_journal_year 2009
_chemical_formula_iupac 'Ge Te2 O6'
_chemical_formula_moiety 'Ge O6 Te2'
_chemical_formula_sum 'Ge O6 Te2'
_chemical_formula_weight 423.79
_chemical_name_systematic
;
germanium tellurate(IV)
;
_space_group_IT_number 14
_symmetry_cell_setting monoclinic
_symmetry_space_group_name_Hall '-P 2yn'
_symmetry_space_group_name_H-M 'P 1 21/n 1'
_atom_sites_solution_primary direct
_atom_sites_solution_secondary difmap
_audit_creation_method SHELXL-97
_cell_angle_alpha 90.00
_cell_angle_beta 91.66(2)
_cell_angle_gamma 90.00
_cell_formula_units_Z 2
_cell_length_a 5.2201(8)
_cell_length_b 6.9730(13)
_cell_length_c 7.3252(15)
_cell_measurement_reflns_used 2864
_cell_measurement_temperature 293(2)
_cell_measurement_theta_max 30.03
_cell_measurement_theta_min 4.86
_cell_volume 266.52(8)
_computing_cell_refinement 'DIRAX/LSQ (Duisenberg, 1992)'
_computing_data_collection 'KappaCCD Server Software (Nonius, 1998)'
_computing_data_reduction 'EvalCCD (Duisenberg <i>et al.</i>,  2003)'
_computing_molecular_graphics 'DIAMOND (Brandenburg, 1999)'
_computing_publication_material 'SHELXL97 (Sheldrick, 2008)'
_computing_structure_refinement 'SHELXL97 (Sheldrick, 2008)'
_computing_structure_solution 'SHELXS97 (Sheldrick, 2008)'
_diffrn_ambient_temperature 293(2)
_diffrn_detector_area_resol_mean 9
_diffrn_measured_fraction_theta_full 0.987
_diffrn_measured_fraction_theta_max 0.987
_diffrn_measurement_device_type 'Nonius KappaCCD'
_diffrn_measurement_method CCD
_diffrn_radiation_monochromator graphite
_diffrn_radiation_source 'fine-focus sealed tube'
_diffrn_radiation_type MoK\a
_diffrn_radiation_wavelength 0.71073
_diffrn_reflns_av_R_equivalents 0.1048
_diffrn_reflns_av_sigmaI/netI 0.0860
_diffrn_reflns_limit_h_max 7
_diffrn_reflns_limit_h_min -7
_diffrn_reflns_limit_k_max 9
_diffrn_reflns_limit_k_min -9
_diffrn_reflns_limit_l_max 10
_diffrn_reflns_limit_l_min -10
_diffrn_reflns_number 5004
_diffrn_reflns_theta_full 30.03
_diffrn_reflns_theta_max 30.03
_diffrn_reflns_theta_min 4.86
_exptl_absorpt_coefficient_mu 16.430
_exptl_absorpt_correction_T_max 0.9524
_exptl_absorpt_correction_T_min 0.7347
_exptl_absorpt_correction_type multi-scan
_exptl_absorpt_process_details '(SADABS; Bruker 2004)'
_exptl_crystal_colour colourless
_exptl_crystal_density_diffrn 5.281
_exptl_crystal_density_method 'not measured'
_exptl_crystal_description tablet
_exptl_crystal_F_000 368
_exptl_crystal_size_max 0.018
_exptl_crystal_size_mid 0.01
_exptl_crystal_size_min 0.003
_refine_diff_density_max 2.241
_refine_diff_density_min -1.717
_refine_ls_extinction_coef 0.0024(6)
_refine_ls_extinction_expression Fc^*^=kFc[1+0.001xFc^2^\l^3^/sin(2\q)]^-1/4^
_refine_ls_extinction_method SHELXL
_refine_ls_goodness_of_fit_ref 1.048
_refine_ls_matrix_type full
_refine_ls_number_parameters 44
_refine_ls_number_reflns 771
_refine_ls_number_restraints 0
_refine_ls_restrained_S_all 1.048
_refine_ls_R_factor_all 0.0788
_refine_ls_R_factor_gt 0.0433
_refine_ls_shift/su_max 0.000
_refine_ls_shift/su_mean 0.000
_refine_ls_structure_factor_coef Fsqd
_refine_ls_weighting_details 'calc w=1/[\s^2^(Fo^2^)+(0.0161P)^2^+0.2280P] where P=(Fo^2^+2Fc^2^)/3'
_refine_ls_weighting_scheme calc
_refine_ls_wR_factor_gt 0.0496
_refine_ls_wR_factor_ref 0.0545
_reflns_number_gt 551
_reflns_number_total 771
_reflns_threshold_expression >2sigma(I)
_cod_data_source_file sq3186.cif
_cod_data_source_block I
_cod_original_sg_symbol_Hall -P2yn
_cod_original_sg_symbol_H-M P21/n
_cod_database_code 2017124
_cod_database_fobs_code 2017124

loop_
_symmetry_equiv_pos_as_xyz
'x, y, z'
'-x+1/2, y+1/2, -z+1/2'
'-x, -y, -z'
'x-1/2, -y-1/2, z-1/2'

loop_
_atom_site_type_symbol
_atom_site_label
_atom_site_fract_x
_atom_site_fract_y
_atom_site_fract_z
_atom_site_U_iso_or_equiv
_atom_site_adp_type
_atom_site_calc_flag
_atom_site_refinement_flags
_atom_site_occupancy
_atom_site_disorder_assembly
_atom_site_disorder_group
Te Te1 0.52166(8) 0.15761(7) 0.71712(7) 0.00782(16) Uani d . 1 . .
Ge Ge1 0.5000 0.5000 1.0000 0.0069(3) Uani d S 1 . .
O O1 0.3012(8) 0.1473(7) 0.5059(7) 0.0104(11) Uani d . 1 . .
O O2 0.8158(9) 0.2115(7) 0.5856(7) 0.0101(12) Uani d . 1 . .
O O3 0.4440(9) 0.4156(7) 0.7598(7) 0.0101(12) Uani d . 1 . .

loop_
_atom_site_aniso_label
_atom_site_aniso_U_11
_atom_site_aniso_U_22
_atom_site_aniso_U_33
_atom_site_aniso_U_12
_atom_site_aniso_U_13
_atom_site_aniso_U_23
Te1 0.0068(2) 0.0082(2) 0.0085(3) 0.0001(2) 0.00028(16) -0.0003(3)
Ge1 0.0053(5) 0.0075(6) 0.0078(6) 0.0004(5) 0.0008(4) 0.0000(5)
O1 0.008(2) 0.011(3) 0.012(3) -0.002(2) -0.002(2) -0.001(3)
O2 0.009(2) 0.007(3) 0.014(3) -0.003(2) 0.002(2) -0.003(2)
O3 0.012(3) 0.012(3) 0.007(3) 0.001(2) -0.002(2) -0.002(2)

loop_
_atom_type_symbol
_atom_type_description
_atom_type_scat_dispersion_real
_atom_type_scat_dispersion_imag
_atom_type_scat_source
Ge Ge 0.1547 1.8001 'International Tables Vol C Tables 4.2.6.8 and 6.1.1.4'
O O 0.0106 0.0060 'International Tables Vol C Tables 4.2.6.8 and 6.1.1.4'
Te Te -0.5308 1.6751 'International Tables Vol C Tables 4.2.6.8 and 6.1.1.4'

loop_
_geom_angle_atom_site_label_1
_geom_angle_atom_site_label_2
_geom_angle_atom_site_label_3
_geom_angle_site_symmetry_1
_geom_angle_site_symmetry_3
_geom_angle
_geom_angle_publ_flag
O3 Te1 O2 . . 94.5(2) ?
O3 Te1 O1 . . 92.5(2) ?
O2 Te1 O1 . . 94.3(2) ?
O3 Te1 O1 . 3_656 152.54(19) ?
O2 Te1 O1 . 3_656 64.59(17) ?
O1 Te1 O1 . 3_656 72.81(19) ?
O3 Te1 O1 . 4_666 62.00(16) ?
O2 Te1 O1 . 4_666 82.96(18) ?
O1 Te1 O1 . 4_666 153.87(8) ?
O1 Te1 O1 3_656 4_666 127.44(9) ?
O3 Te1 O3 . 2_546 110.80(9) ?
O2 Te1 O3 . 2_546 145.88(18) ?
O1 Te1 O3 . 2_546 63.11(17) ?
O1 Te1 O3 3_656 2_546 83.60(13) ?
O1 Te1 O3 4_666 2_546 128.74(14) ?
O3 Ge1 O3 . 3_667 180.000(2) ?
O3 Ge1 O1 . 2_556 92.4(2) ?
O3 Ge1 O1 3_667 2_556 87.6(2) ?
O3 Ge1 O1 . 4_666 87.6(2) ?
O3 Ge1 O1 3_667 4_666 92.4(2) ?
O1 Ge1 O1 2_556 4_666 180.0000(10) ?
O3 Ge1 O2 . 2_656 90.0(2) ?
O3 Ge1 O2 3_667 2_656 90.0(2) ?
O1 Ge1 O2 2_556 2_656 90.0(2) ?
O1 Ge1 O2 4_666 2_656 90.0(2) ?
O3 Ge1 O2 . 4_566 90.0(2) ?
O3 Ge1 O2 3_667 4_566 90.0(2) ?
O1 Ge1 O2 2_556 4_566 90.0(2) ?
O1 Ge1 O2 4_666 4_566 90.0(2) ?
O2 Ge1 O2 2_656 4_566 180.0000(10) ?
Ge1 O1 Te1 2_546 . 121.7(3) ?
Te1 O2 Ge1 . 2_646 116.7(2) ?
Ge1 O3 Te1 . . 115.5(2) ?

loop_
_geom_bond_atom_site_label_1
_geom_bond_atom_site_label_2
_geom_bond_site_symmetry_2
_geom_bond_distance
_geom_bond_publ_flag
Te1 O3 . 1.873(5) y
Te1 O2 . 1.874(5) y
Te1 O1 . 1.903(5) y
Te1 O1 3_656 2.852(5) y
Te1 O1 4_666 2.877(5) y
Te1 O3 2_546 2.968(5) y
Ge1 O3 . 1.870(5) y
Ge1 O3 3_667 1.870(5) n
Ge1 O1 2_556 1.877(4) n
Ge1 O1 4_666 1.877(4) y
Ge1 O2 2_656 1.878(5) n
Ge1 O2 4_566 1.878(5) y
O1 Ge1 2_546 1.877(4) ?
O2 Ge1 2_646 1.878(5) ?
